data_4133548
loop_
_publ_author_name
'Xiong, Yang'
'Du, Zhuanzhuan'
'Chen, Haohua'
'Yang, Zhao'
'Tan, Qiuyuan'
'Zhang, Changhui'
'Zhu, Lei'
'Lan, Yu'
'Zhang, Min'

_publ_section_title
;
 Well-Designed Phosphine-Urea Ligand for Highly Diastereo- and
 Enantioselective 1,3-Dipolar Cycloaddition of Methacrylonitrile: A
 Combined Experimental and Theoretical Study.
;
_journal_issue 2
_journal_name_full 'Journal of the American Chemical Society'
_journal_page_first 961
_journal_page_last 971
_journal_paper_doi 10.1021/jacs.8b10939
_journal_volume 141
_journal_year 2019
_chemical_absolute_configuration ad
_chemical_formula_moiety 'C21 H21 Br N2 O4 S'
_chemical_formula_sum 'C21 H21 Br N2 O4 S'
_chemical_formula_weight 477.37
_space_group_crystal_system monoclinic
_space_group_IT_number 4
_space_group_name_Hall 'P 2yb'
_space_group_name_H-M_alt 'P 1 21 1'
_atom_sites_solution_hydrogens geom
_atom_sites_solution_primary direct
_audit_creation_date 2017-09-05
_audit_creation_method
;
Olex2 1.2-alpha
(compiled 2017.06.06 svn.r3414 for OlexSys, GUI svn.r5353)
;
_cell_angle_alpha 90
_cell_angle_beta 113.676(4)
_cell_angle_gamma 90
_cell_formula_units_Z 2
_cell_length_a 9.1330(4)
_cell_length_b 12.6163(4)
_cell_length_c 10.2204(3)
_cell_measurement_reflns_used 4778
_cell_measurement_temperature 295(2)
_cell_measurement_theta_max 26.0550
_cell_measurement_theta_min 3.8900
_cell_volume 1078.52(7)
_computing_molecular_graphics 'Olex2 (Dolomanov et al., 2009)'
_computing_publication_material 'Olex2 (Dolomanov et al., 2009)'
_computing_structure_refinement 'ShelXL (Sheldrick, 2015)'
_computing_structure_solution 'SIR2004 (Burla et al., 2007)'
_diffrn_ambient_temperature 295(2)
_diffrn_detector_area_resol_mean 16.0892
_diffrn_measured_fraction_theta_full 0.997
_diffrn_measured_fraction_theta_max 0.997
_diffrn_measurement_device_type 'SuperNova, Single source at offset, Eos'
_diffrn_measurement_method '\w scans'
_diffrn_radiation_type MoK\a
_diffrn_radiation_wavelength 0.71073
_diffrn_reflns_av_R_equivalents 0.0431
_diffrn_reflns_av_unetI/netI 0.0430
_diffrn_reflns_Laue_measured_fraction_full 0.997
_diffrn_reflns_Laue_measured_fraction_max 0.997
_diffrn_reflns_limit_h_max 11
_diffrn_reflns_limit_h_min -11
_diffrn_reflns_limit_k_max 15
_diffrn_reflns_limit_k_min -15
_diffrn_reflns_limit_l_max 12
_diffrn_reflns_limit_l_min -12
_diffrn_reflns_number 14964
_diffrn_reflns_point_group_measured_fraction_full 0.997
_diffrn_reflns_point_group_measured_fraction_max 0.998
_diffrn_reflns_theta_full 26.000
_diffrn_reflns_theta_max 26.373
_diffrn_reflns_theta_min 3.864
_diffrn_source 'micro-focus sealed X-ray tube'
_exptl_absorpt_coefficient_mu 2.032
_exptl_absorpt_correction_T_max 1.00000
_exptl_absorpt_correction_T_min 0.68174
_exptl_absorpt_correction_type multi-scan
_exptl_absorpt_process_details
;
CrysAlisPro 1.171.38.41k (Rigaku Oxford Diffraction, 2015)
Empirical absorption correction using spherical harmonics,
 implemented in SCALE3 ABSPACK scaling algorithm.
;
_exptl_crystal_colour Colorless
_exptl_crystal_density_diffrn 1.470
_exptl_crystal_description Block
_exptl_crystal_F_000 488
_exptl_crystal_size_max 0.4
_exptl_crystal_size_mid 0.36
_exptl_crystal_size_min 0.29
_refine_diff_density_max 0.310
_refine_diff_density_min -0.600
_refine_diff_density_rms 0.087
_refine_ls_abs_structure_details
;
 Flack x determined using 1467 quotients [(I+)-(I-)]/[(I+)+(I-)]
 (Parsons, Flack and Wagner, Acta Cryst. B69 (2013) 249-259).
;
_refine_ls_abs_structure_Flack -0.015(5)
_refine_ls_extinction_method none
_refine_ls_goodness_of_fit_ref 1.066
_refine_ls_hydrogen_treatment constr
_refine_ls_matrix_type full
_refine_ls_number_parameters 265
_refine_ls_number_reflns 4417
_refine_ls_number_restraints 1
_refine_ls_restrained_S_all 1.066
_refine_ls_R_factor_all 0.0518
_refine_ls_R_factor_gt 0.0396
_refine_ls_shift/su_max 0.000
_refine_ls_shift/su_mean 0.000
_refine_ls_structure_factor_coef Fsqd
_refine_ls_weighting_details 'w=1/[\s^2^(Fo^2^)+(0.0475P)^2^] where P=(Fo^2^+2Fc^2^)/3'
_refine_ls_weighting_scheme calc
_refine_ls_wR_factor_gt 0.0860
_refine_ls_wR_factor_ref 0.0930
_reflns_Friedel_coverage 0.910
_reflns_Friedel_fraction_full 0.998
_reflns_Friedel_fraction_max 0.998
_reflns_number_gt 3711
_reflns_number_total 4417
_reflns_threshold_expression 'I > 2\s(I)'
_cod_data_source_file ja8b10939_si_006.cif
_cod_data_source_block 20170904-zhangmin-dzz-ts
_cod_database_code 4133548
_shelx_shelxl_version_number 2014/7
_shelx_space_group_comment
;
The symmetry employed for this shelxl refinement is uniquely defined
by the following loop, which should always be used as a source of
symmetry information in preference to the above space-group names.
They are only intended as comments.
;
_olex2_refinement_description
;
1. Fixed Uiso
 At 1.2 times of:
  All C(H) groups, All C(H,H) groups
 At 1.5 times of:
  All C(H,H,H) groups
2.a Ternary CH refined with riding coordinates:
 C8(H8), C15(H15)
2.b Secondary CH2 refined with riding coordinates:
 C17(H17A,H17B)
2.c Aromatic/amide H refined with riding coordinates:
 C11(H11), C6(H6), C10(H10), C7(H7), C14(H14), C13(H13), C3(H3), C4(H4)
2.d Idealised Me refined as rotating group:
 C19(H19A,H19B,H19C), C21(H21A,H21B,H21C), C1(H1A,H1B,H1C)
;
_olex2_submission_special_instructions 'No special instructions were received'
_oxdiff_exptl_absorpt_empirical_details
;
Empirical correction (ABSPACK) includes:
- Absorption correction using spherical harmonics
- Frame scaling
;
_oxdiff_exptl_absorpt_empirical_full_max 1.395
_oxdiff_exptl_absorpt_empirical_full_min 0.741

loop_
_space_group_symop_operation_xyz
'x, y, z'
'-x, y+1/2, -z'

loop_
_atom_site_label
_atom_site_type_symbol
_atom_site_fract_x
_atom_site_fract_y
_atom_site_fract_z
_atom_site_U_iso_or_equiv
_atom_site_adp_type
_atom_site_occupancy
_atom_site_site_symmetry_order
_atom_site_calc_flag
_atom_site_refinement_flags_posn
Br1 Br -0.02308(6) 0.50857(5) 0.08062(5) 0.0625(2) Uani 1 1 d .
S002 S 0.55616(13) 0.37761(9) 0.79201(11) 0.0350(3) Uani 1 1 d .
O1 O 0.6975(4) 0.4182(3) 0.7824(4) 0.0494(9) Uani 1 1 d .
O2 O 0.5676(5) 0.3065(3) 0.9052(4) 0.0548(10) Uani 1 1 d .
O4 O 0.1706(4) 0.3846(3) 0.8113(4) 0.0517(9) Uani 1 1 d .
N1 N 0.4465(4) 0.4767(3) 0.8020(4) 0.0316(8) Uani 1 1 d .
C11 C 0.0665(5) 0.4938(4) 0.3793(5) 0.0401(11) Uani 1 1 d .
H11 H -0.0302 0.4582 0.3543 0.048 Uiso 1 1 calc R
C6 C 0.4602(5) 0.3464(3) 0.5063(5) 0.0330(10) Uani 1 1 d .
H6 H 0.5410 0.3934 0.5118 0.040 Uiso 1 1 calc R
O3 O 0.3197(5) 0.3509(4) 1.0407(5) 0.0800(14) Uani 1 1 d .
C9 C 0.3137(5) 0.5593(3) 0.5601(5) 0.0291(9) Uani 1 1 d .
C10 C 0.1676(5) 0.5069(4) 0.5214(4) 0.0356(9) Uani 1 1 d .
H10 H 0.1379 0.4804 0.5921 0.043 Uiso 1 1 calc R
C12 C 0.1108(6) 0.5341(3) 0.2749(5) 0.0383(11) Uani 1 1 d .
C8 C 0.4301(5) 0.5724(3) 0.7133(5) 0.0317(10) Uani 1 1 d .
H8 H 0.5352 0.5901 0.7147 0.038 Uiso 1 1 calc R
C18 C 0.3985(5) 0.4929(4) 0.9239(4) 0.0371(11) Uani 1 1 d .
C17 C 0.3000(6) 0.5943(4) 0.8764(6) 0.0428(12) Uani 1 1 d .
H17A H 0.2992 0.6333 0.9579 0.051 Uiso 1 1 calc R
H17B H 0.1907 0.5785 0.8121 0.051 Uiso 1 1 calc R
C7 C 0.3585(6) 0.3054(4) 0.3755(5) 0.0406(11) Uani 1 1 d .
H7 H 0.3710 0.3257 0.2931 0.049 Uiso 1 1 calc R
C14 C 0.3527(6) 0.5999(4) 0.4522(5) 0.0401(11) Uani 1 1 d .
H14 H 0.4488 0.6360 0.4761 0.048 Uiso 1 1 calc R
C13 C 0.2518(7) 0.5878(4) 0.3097(5) 0.0454(12) Uani 1 1 d .
H13 H 0.2795 0.6157 0.2385 0.055 Uiso 1 1 calc R
C20 C 0.2943(6) 0.4009(4) 0.9332(5) 0.0436(12) Uani 1 1 d .
C2 C 0.2403(6) 0.2357(4) 0.3654(6) 0.0455(12) Uani 1 1 d .
C15 C 0.3853(6) 0.6571(4) 0.8000(5) 0.0394(11) Uani 1 1 d .
H15 H 0.4839 0.6869 0.8718 0.047 Uiso 1 1 calc R
C19 C 0.5416(6) 0.5090(6) 1.0666(5) 0.0571(13) Uani 1 1 d .
H19A H 0.5989 0.4434 1.0959 0.086 Uiso 1 1 calc GR
H19B H 0.5044 0.5316 1.1376 0.086 Uiso 1 1 calc GR
H19C H 0.6113 0.5620 1.0557 0.086 Uiso 1 1 calc GR
C5 C 0.4406(5) 0.3170(3) 0.6281(5) 0.0321(10) Uani 1 1 d .
C3 C 0.2266(7) 0.2034(5) 0.4902(6) 0.0508(13) Uani 1 1 d .
H3 H 0.1494 0.1536 0.4851 0.061 Uiso 1 1 calc R
C21 C 0.0585(7) 0.3008(6) 0.8059(8) 0.0704(19) Uani 1 1 d .
H21A H -0.0238 0.2964 0.7111 0.106 Uiso 1 1 calc GR
H21B H 0.0112 0.3164 0.8723 0.106 Uiso 1 1 calc GR
H21C H 0.1142 0.2344 0.8308 0.106 Uiso 1 1 calc GR
C4 C 0.3256(6) 0.2440(4) 0.6215(6) 0.0432(12) Uani 1 1 d .
H4 H 0.3149 0.2224 0.7042 0.052 Uiso 1 1 calc R
C16 C 0.2904(7) 0.7432(4) 0.7098(7) 0.0530(14) Uani 1 1 d .
N2 N 0.2157(7) 0.8096(4) 0.6398(7) 0.0801(18) Uani 1 1 d .
C1 C 0.1277(8) 0.1937(6) 0.2222(7) 0.076(2) Uani 1 1 d .
H1A H 0.0341 0.2376 0.1850 0.114 Uiso 1 1 calc GR
H1B H 0.0972 0.1224 0.2330 0.114 Uiso 1 1 calc GR
H1C H 0.1800 0.1941 0.1574 0.114 Uiso 1 1 calc GR

loop_
_atom_site_aniso_label
_atom_site_aniso_U_11
_atom_site_aniso_U_22
_atom_site_aniso_U_33
_atom_site_aniso_U_23
_atom_site_aniso_U_13
_atom_site_aniso_U_12
Br1 0.0653(3) 0.0731(4) 0.0310(3) 0.0004(3) 0.0003(2) 0.0093(3)
S002 0.0375(6) 0.0362(6) 0.0260(5) 0.0000(5) 0.0071(5) 0.0102(5)
O1 0.0278(16) 0.064(2) 0.050(2) -0.0109(18) 0.0082(16) 0.0028(16)
O2 0.078(3) 0.046(2) 0.0335(19) 0.0107(16) 0.0152(19) 0.0222(19)
O4 0.053(2) 0.055(2) 0.046(2) 0.0038(18) 0.0181(18) -0.0159(18)
N1 0.0378(19) 0.030(2) 0.0269(19) -0.0014(14) 0.0129(16) 0.0051(15)
C11 0.033(2) 0.041(3) 0.037(2) 0.005(2) 0.0049(19) -0.003(2)
C6 0.036(2) 0.028(2) 0.034(2) -0.0019(18) 0.012(2) 0.0036(18)
O3 0.081(3) 0.104(4) 0.061(3) 0.036(3) 0.034(3) 0.000(3)
C9 0.033(2) 0.023(2) 0.030(2) 0.0036(17) 0.0114(19) 0.0036(17)
C10 0.034(2) 0.038(2) 0.035(2) 0.004(2) 0.0133(18) 0.001(2)
C12 0.044(3) 0.034(3) 0.029(2) 0.0019(19) 0.007(2) 0.007(2)
C8 0.032(2) 0.027(2) 0.034(2) -0.0002(19) 0.012(2) -0.0012(18)
C18 0.042(2) 0.045(3) 0.026(2) -0.004(2) 0.0155(18) 0.005(2)
C17 0.046(3) 0.042(3) 0.041(3) -0.012(2) 0.019(2) 0.003(2)
C7 0.048(3) 0.040(3) 0.031(2) -0.002(2) 0.013(2) 0.007(2)
C14 0.043(3) 0.036(3) 0.038(3) 0.003(2) 0.014(2) -0.009(2)
C13 0.062(3) 0.042(3) 0.034(3) 0.007(2) 0.021(3) -0.001(2)
C20 0.053(3) 0.048(3) 0.035(3) 0.008(2) 0.023(2) 0.010(2)
C2 0.040(3) 0.051(3) 0.040(3) -0.015(2) 0.010(2) 0.002(2)
C15 0.038(2) 0.032(2) 0.045(3) -0.009(2) 0.013(2) -0.001(2)
C19 0.059(3) 0.074(4) 0.030(2) -0.012(3) 0.009(2) -0.001(4)
C5 0.035(2) 0.028(2) 0.031(2) -0.0045(19) 0.011(2) 0.0058(19)
C3 0.047(3) 0.047(3) 0.062(4) -0.014(3) 0.026(3) -0.012(2)
C21 0.060(4) 0.067(4) 0.089(5) 0.003(4) 0.035(4) -0.025(3)
C4 0.053(3) 0.037(3) 0.045(3) -0.003(2) 0.026(2) -0.002(2)
C16 0.056(3) 0.037(3) 0.064(4) -0.007(3) 0.023(3) 0.002(3)
N2 0.088(4) 0.050(3) 0.101(5) 0.012(3) 0.037(4) 0.030(3)
C1 0.060(4) 0.094(5) 0.060(4) -0.032(4) 0.009(3) -0.011(4)

loop_
_atom_type_symbol
_atom_type_description
_atom_type_scat_dispersion_real
_atom_type_scat_dispersion_imag
_atom_type_scat_source
C C 0.0033 0.0016 'International Tables Vol C Tables 4.2.6.8 and 6.1.1.4'
H H 0.0000 0.0000 'International Tables Vol C Tables 4.2.6.8 and 6.1.1.4'
Br Br -0.2901 2.4595 'International Tables Vol C Tables 4.2.6.8 and 6.1.1.4'
N N 0.0061 0.0033 'International Tables Vol C Tables 4.2.6.8 and 6.1.1.4'
O O 0.0106 0.0060 'International Tables Vol C Tables 4.2.6.8 and 6.1.1.4'
S S 0.1246 0.1234 'International Tables Vol C Tables 4.2.6.8 and 6.1.1.4'

loop_
_geom_angle_atom_site_label_1
_geom_angle_atom_site_label_2
_geom_angle_atom_site_label_3
_geom_angle
O1 S002 O2 120.3(2)
O1 S002 N1 108.9(2)
O1 S002 C5 107.7(2)
O2 S002 N1 106.0(2)
O2 S002 C5 108.6(2)
N1 S002 C5 104.1(2)
C20 O4 C21 118.1(4)
C8 N1 S002 120.0(3)
C8 N1 C18 114.0(3)
C18 N1 S002 123.5(3)
C10 C11 H11 120.4
C12 C11 H11 120.4
C12 C11 C10 119.2(4)
C7 C6 H6 120.3
C5 C6 H6 120.3
C5 C6 C7 119.4(4)
C10 C9 C8 122.8(4)
C14 C9 C10 118.1(4)
C14 C9 C8 119.1(4)
C11 C10 C9 120.9(4)
C11 C10 H10 119.6
C9 C10 H10 119.6
C11 C12 Br1 118.7(3)
C13 C12 Br1 120.0(4)
C13 C12 C11 121.2(4)
N1 C8 C9 113.7(3)
N1 C8 H8 108.6
N1 C8 C15 101.4(3)
C9 C8 H8 108.6
C9 C8 C15 115.7(4)
C15 C8 H8 108.6
N1 C18 C17 100.6(3)
N1 C18 C20 110.3(4)
N1 C18 C19 112.9(4)
C17 C18 C20 110.8(4)
C17 C18 C19 111.1(5)
C20 C18 C19 110.8(4)
C18 C17 H17A 111.0
C18 C17 H17B 111.0
C18 C17 C15 103.9(4)
H17A C17 H17B 109.0
C15 C17 H17A 111.0
C15 C17 H17B 111.0
C6 C7 H7 119.4
C2 C7 C6 121.2(5)
C2 C7 H7 119.4
C9 C14 H14 119.3
C13 C14 C9 121.4(4)
C13 C14 H14 119.3
C12 C13 C14 119.1(4)
C12 C13 H13 120.4
C14 C13 H13 120.4
O4 C20 C18 112.2(4)
O3 C20 O4 123.9(5)
O3 C20 C18 123.9(5)
C7 C2 C3 118.6(5)
C7 C2 C1 120.7(5)
C3 C2 C1 120.6(5)
C8 C15 H15 108.7
C17 C15 C8 104.0(4)
C17 C15 H15 108.7
C16 C15 C8 112.2(4)
C16 C15 C17 114.4(4)
C16 C15 H15 108.7
C18 C19 H19A 109.5
C18 C19 H19B 109.5
C18 C19 H19C 109.5
H19A C19 H19B 109.5
H19A C19 H19C 109.5
H19B C19 H19C 109.5
C6 C5 S002 119.9(3)
C6 C5 C4 120.6(4)
C4 C5 S002 119.5(4)
C2 C3 H3 119.4
C4 C3 C2 121.1(5)
C4 C3 H3 119.4
O4 C21 H21A 109.5
O4 C21 H21B 109.5
O4 C21 H21C 109.5
H21A C21 H21B 109.5
H21A C21 H21C 109.5
H21B C21 H21C 109.5
C5 C4 C3 119.0(5)
C5 C4 H4 120.5
C3 C4 H4 120.5
N2 C16 C15 179.4(7)
C2 C1 H1A 109.5
C2 C1 H1B 109.5
C2 C1 H1C 109.5
H1A C1 H1B 109.5
H1A C1 H1C 109.5
H1B C1 H1C 109.5

loop_
_geom_bond_atom_site_label_1
_geom_bond_atom_site_label_2
_geom_bond_distance
Br1 C12 1.895(5)
S002 O1 1.428(3)
S002 O2 1.434(4)
S002 N1 1.630(3)
S002 C5 1.757(5)
O4 C20 1.319(6)
O4 C21 1.457(7)
N1 C8 1.482(5)
N1 C18 1.492(5)
C11 H11 0.9300
C11 C10 1.382(6)
C11 C12 1.382(6)
C6 H6 0.9300
C6 C7 1.386(6)
C6 C5 1.378(7)
O3 C20 1.205(6)
C9 C10 1.397(6)
C9 C8 1.507(6)
C9 C14 1.386(6)
C10 H10 0.9300
C12 C13 1.369(7)
C8 H8 0.9800
C8 C15 1.544(6)
C18 C17 1.526(7)
C18 C20 1.528(7)
C18 C19 1.532(6)
C17 H17A 0.9700
C17 H17B 0.9700
C17 C15 1.527(7)
C7 H7 0.9300
C7 C2 1.364(7)
C14 H14 0.9300
C14 C13 1.385(7)
C13 H13 0.9300
C2 C3 1.391(8)
C2 C1 1.508(7)
C15 H15 0.9800
C15 C16 1.463(8)
C19 H19A 0.9600
C19 H19B 0.9600
C19 H19C 0.9600
C5 C4 1.378(7)
C3 H3 0.9300
C3 C4 1.380(7)
C21 H21A 0.9600
C21 H21B 0.9600
C21 H21C 0.9600
C4 H4 0.9300
C16 N2 1.134(7)
C1 H1A 0.9600
C1 H1B 0.9600
C1 H1C 0.9600

loop_
_geom_torsion_atom_site_label_1
_geom_torsion_atom_site_label_2
_geom_torsion_atom_site_label_3
_geom_torsion_atom_site_label_4
_geom_torsion
Br1 C12 C13 C14 -176.0(4)
S002 N1 C8 C9 78.7(4)
S002 N1 C8 C15 -156.5(3)
S002 N1 C18 C17 -179.8(3)
S002 N1 C18 C20 -62.9(5)
S002 N1 C18 C19 61.7(6)
S002 C5 C4 C3 174.7(4)
O1 S002 N1 C8 40.3(4)
O1 S002 N1 C18 -121.0(4)
O1 S002 C5 C6 -23.2(4)
O1 S002 C5 C4 159.8(4)
O2 S002 N1 C8 171.1(3)
O2 S002 N1 C18 9.8(4)
O2 S002 C5 C6 -155.0(3)
O2 S002 C5 C4 28.1(4)
N1 S002 C5 C6 92.4(4)
N1 S002 C5 C4 -84.6(4)
N1 C8 C15 C17 -28.4(4)
N1 C8 C15 C16 -152.6(4)
N1 C18 C17 C15 -35.0(5)
N1 C18 C20 O4 -53.8(5)
N1 C18 C20 O3 128.2(5)
C11 C12 C13 C14 1.2(7)
C6 C7 C2 C3 -2.1(7)
C6 C7 C2 C1 178.4(5)
C6 C5 C4 C3 -2.2(7)
C9 C8 C15 C17 95.1(4)
C9 C8 C15 C16 -29.1(6)
C9 C14 C13 C12 -0.3(7)
C10 C11 C12 Br1 176.4(4)
C10 C11 C12 C13 -0.8(7)
C10 C9 C8 N1 41.1(6)
C10 C9 C8 C15 -75.7(5)
C10 C9 C14 C13 -1.0(7)
C12 C11 C10 C9 -0.5(8)
C8 N1 C18 C17 17.9(5)
C8 N1 C18 C20 134.8(4)
C8 N1 C18 C19 -100.6(5)
C8 C9 C10 C11 -178.0(4)
C8 C9 C14 C13 178.4(4)
C18 N1 C8 C9 -118.4(4)
C18 N1 C8 C15 6.5(4)
C18 C17 C15 C8 40.8(5)
C18 C17 C15 C16 163.5(4)
C17 C18 C20 O4 56.7(5)
C17 C18 C20 O3 -121.3(6)
C7 C6 C5 S002 -174.1(3)
C7 C6 C5 C4 2.8(7)
C7 C2 C3 C4 2.7(8)
C14 C9 C10 C11 1.4(7)
C14 C9 C8 N1 -138.3(4)
C14 C9 C8 C15 104.9(5)
C20 C18 C17 C15 -151.6(4)
C2 C3 C4 C5 -0.6(8)
C19 C18 C17 C15 84.7(5)
C19 C18 C20 O4 -179.5(4)
C19 C18 C20 O3 2.5(7)
C5 S002 N1 C8 -74.4(4)
C5 S002 N1 C18 124.3(4)
C5 C6 C7 C2 -0.6(7)
C21 O4 C20 O3 -0.4(8)
C21 O4 C20 C18 -178.4(5)
C1 C2 C3 C4 -177.8(5)
